data_7046035
loop_
_publ_author_name
'R\"adisch, Tim'
'Harmgarth, Nicole'
'Liebing, Phil'
'Beltr\'an-Leiva, Maria J'
'P\'aez-Hern\'andez, Day\'an'
'Arratia-P\'erez, Ramiro'
'Engelhardt, Felix'
'Hilfert, Liane'
'Oehler, Florian'
'Busse, Sabine'
'Edelmann, Frank T.'

_publ_section_title
;
 Three new types of transition metal carboranylamidinate complexes.
;
_journal_issue 19
_journal_name_full 'Dalton transactions (Cambridge, England : 2003)'
_journal_page_first 6666
_journal_page_last 6671
_journal_paper_doi 10.1039/c8dt01064a
_journal_volume 47
_journal_year 2018
_chemical_formula_moiety 'C34 H82 B20 Cl6 Mn4 N4 O4, C4 H8 O'
_chemical_formula_sum 'C38 H90 B20 Cl6 Mn4 N4 O5'
_chemical_formula_weight 1331.79
_space_group_crystal_system monoclinic
_space_group_IT_number 14
_space_group_name_Hall '-P 2yn'
_space_group_name_H-M_alt 'P 1 21/n 1'
_symmetry_space_group_name_Hall '-P 2yn'
_symmetry_space_group_name_H-M 'P 1 21/n 1'
_atom_sites_solution_hydrogens geom
_atom_sites_solution_primary heavy
_atom_sites_solution_secondary difmap
_audit_creation_method SHELXL-2016/4
_audit_update_record
;
2017-09-13 deposited with the CCDC.
2018-04-13 downloaded from the CCDC.
;
_cell_angle_alpha 90
_cell_angle_beta 92.892(3)
_cell_angle_gamma 90
_cell_formula_units_Z 2
_cell_length_a 10.7605(4)
_cell_length_b 19.0431(7)
_cell_length_c 16.0549(6)
_cell_measurement_reflns_used 30920
_cell_measurement_temperature 153(2)
_cell_measurement_theta_max 29.170
_cell_measurement_theta_min 2.139
_cell_volume 3285.7(2)
_computing_cell_refinement 'X-Area (STOE & Cie, 2002)'
_computing_data_collection 'X-Area (STOE & Cie, 2002)'
_computing_data_reduction 'X-Area and X-Red (STOE & Cie, 2002)'
_computing_molecular_graphics 'Diamond (Brandenburg, 1999)'
_computing_publication_material 'SHELXL-2016/4 (Sheldrick, 2016)'
_computing_structure_refinement 'SHELXL-2016/4 (Sheldrick, 2016)'
_computing_structure_solution 'SIR-97 (Altomare et al., 1997)'
_diffrn_ambient_temperature 153(2)
_diffrn_detector_area_resol_mean 6.67
_diffrn_measured_fraction_theta_full 1.000
_diffrn_measured_fraction_theta_max 1.000
_diffrn_measurement_device_type 'STOE IPDS 2T'
_diffrn_measurement_method 'area detector'
_diffrn_radiation_type MoK\a
_diffrn_radiation_wavelength 0.71073
_diffrn_reflns_av_R_equivalents 0.0449
_diffrn_reflns_av_unetI/netI 0.0341
_diffrn_reflns_Laue_measured_fraction_full 1.000
_diffrn_reflns_Laue_measured_fraction_max 1.000
_diffrn_reflns_limit_h_max 13
_diffrn_reflns_limit_h_min -13
_diffrn_reflns_limit_k_max 23
_diffrn_reflns_limit_k_min -23
_diffrn_reflns_limit_l_max 19
_diffrn_reflns_limit_l_min -19
_diffrn_reflns_number 22893
_diffrn_reflns_point_group_measured_fraction_full 1.000
_diffrn_reflns_point_group_measured_fraction_max 1.000
_diffrn_reflns_theta_full 25.242
_diffrn_reflns_theta_max 25.999
_diffrn_reflns_theta_min 2.176
_diffrn_source 'fine-focus sealed tube'
_exptl_absorpt_coefficient_mu 1.036
_exptl_absorpt_correction_T_max 0.8986
_exptl_absorpt_correction_T_min 0.7950
_exptl_absorpt_correction_type numerical
_exptl_absorpt_process_details 'X-Area and X-Red (STOE & Cie, 2002)'
_exptl_crystal_colour colorless
_exptl_crystal_density_diffrn 1.346
_exptl_crystal_description prism
_exptl_crystal_F_000 1376
_exptl_crystal_size_max 0.240
_exptl_crystal_size_mid 0.200
_exptl_crystal_size_min 0.170
_refine_diff_density_max 0.522
_refine_diff_density_min -0.320
_refine_diff_density_rms 0.053
_refine_ls_extinction_method none
_refine_ls_goodness_of_fit_ref 1.020
_refine_ls_hydrogen_treatment constr
_refine_ls_matrix_type full
_refine_ls_number_parameters 374
_refine_ls_number_reflns 6452
_refine_ls_number_restraints 70
_refine_ls_restrained_S_all 1.043
_refine_ls_R_factor_all 0.0446
_refine_ls_R_factor_gt 0.0331
_refine_ls_shift/su_max 0.001
_refine_ls_shift/su_mean 0.000
_refine_ls_structure_factor_coef Fsqd
_refine_ls_weighting_details 'w=1/[\s^2^(Fo^2^)+(0.0376P)^2^+1.0618P] where P=(Fo^2^+2Fc^2^)/3'
_refine_ls_weighting_scheme calc
_refine_ls_wR_factor_gt 0.0721
_refine_ls_wR_factor_ref 0.0757
_reflns_Friedel_coverage 0.000
_reflns_number_gt 5387
_reflns_number_total 6452
_reflns_threshold_expression 'I > 2\s(I)'
_cod_data_source_file c8dt01064a2.cif
_cod_data_source_block li0266
_cod_depositor_comments 'Adding full bibliography for 7046033--7046035.cif.'
_cod_database_code 7046035
_shelx_shelxl_version_number 2016/4
_shelx_space_group_comment
;
The symmetry employed for this shelxl refinement is uniquely defined
by the following loop, which should always be used as a source of
symmetry information in preference to the above space-group names.
They are only intended as comments.
;
_shelx_estimated_absorpt_t_min 0.904
_shelx_estimated_absorpt_t_max 0.904

loop_
_space_group_symop_operation_xyz
'x, y, z'
'-x+1/2, y+1/2, -z+1/2'
'-x, -y, -z'
'x-1/2, -y-1/2, z-1/2'

loop_
_atom_site_label
_atom_site_type_symbol
_atom_site_fract_x
_atom_site_fract_y
_atom_site_fract_z
_atom_site_U_iso_or_equiv
_atom_site_adp_type
_atom_site_occupancy
_atom_site_site_symmetry_order
_atom_site_calc_flag
_atom_site_refinement_flags_posn
_atom_site_refinement_flags_adp
_atom_site_refinement_flags_occupancy
C1 C -0.12995(19) 0.69105(10) 0.04566(11) 0.0190(4) Uani 1 1 d . . .
C2 C -0.07981(18) 0.75883(11) -0.00678(12) 0.0195(4) Uani 1 1 d . . .
C3 C -0.17232(18) 0.70755(10) 0.13298(11) 0.0191(4) Uani 1 1 d . . .
C4 C -0.1974(2) 0.79208(11) 0.24297(12) 0.0252(5) Uani 1 1 d . . .
H12 H -0.268016 0.762556 0.260998 0.030 Uiso 1 1 calc R U .
C5 C -0.0847(2) 0.77838(13) 0.30132(13) 0.0354(6) Uani 1 1 d . . .
H13 H -0.103839 0.791545 0.358275 0.043 Uiso 1 1 calc R U .
H14 H -0.014272 0.806352 0.283632 0.043 Uiso 1 1 calc R U .
H15 H -0.063212 0.728410 0.299746 0.043 Uiso 1 1 calc R U .
C6 C -0.2361(2) 0.86882(12) 0.24517(14) 0.0310(5) Uani 1 1 d . . .
H16 H -0.259462 0.881055 0.301567 0.037 Uiso 1 1 calc R U .
H17 H -0.307325 0.876418 0.205719 0.037 Uiso 1 1 calc R U .
H18 H -0.166491 0.898440 0.229626 0.037 Uiso 1 1 calc R U .
C7 C -0.2792(2) 0.63515(11) 0.24529(12) 0.0244(4) Uani 1 1 d . . .
H19 H -0.245647 0.663416 0.293860 0.029 Uiso 1 1 calc R U .
C8 C -0.2649(3) 0.55759(12) 0.26551(14) 0.0357(6) Uani 1 1 d . . .
H22 H -0.315258 0.545853 0.312758 0.043 Uiso 1 1 calc R U .
H20 H -0.177276 0.547192 0.279973 0.043 Uiso 1 1 calc R U .
H21 H -0.292969 0.529679 0.216841 0.043 Uiso 1 1 calc R U .
C9 C -0.4132(2) 0.65471(13) 0.22649(15) 0.0366(5) Uani 1 1 d . . .
H24 H -0.459895 0.649106 0.276909 0.044 Uiso 1 1 calc R U .
H23 H -0.448810 0.624080 0.182417 0.044 Uiso 1 1 calc R U .
H25 H -0.418113 0.703692 0.207883 0.044 Uiso 1 1 calc R U .
C10 C 0.1988(2) 1.03833(14) 0.25278(13) 0.0329(5) Uani 1 1 d . U .
H26 H 0.216045 0.992503 0.280092 0.039 Uiso 1 1 calc R U .
H27 H 0.107956 1.046988 0.251160 0.039 Uiso 1 1 calc R U .
C11 C 0.2675(3) 1.09617(16) 0.29873(16) 0.0472(7) Uani 1 1 d . U .
H28 H 0.278409 1.085802 0.359082 0.057 Uiso 1 1 calc R U .
H29 H 0.224449 1.141803 0.290914 0.057 Uiso 1 1 calc R U .
C12 C 0.3906(3) 1.0956(2) 0.25737(18) 0.0690(10) Uani 1 1 d . U .
H31 H 0.432656 1.141691 0.263270 0.083 Uiso 1 1 calc R U .
H30 H 0.446295 1.058778 0.281719 0.083 Uiso 1 1 calc R U .
C13 C 0.3560(2) 1.08034(17) 0.16904(16) 0.0457(7) Uani 1 1 d . U .
H33 H 0.340953 1.124453 0.137495 0.055 Uiso 1 1 calc R U .
H32 H 0.423116 1.053853 0.143056 0.055 Uiso 1 1 calc R U .
C14 C 0.3608(3) 0.8857(2) -0.01249(17) 0.0680(10) Uani 1 1 d . U .
H35 H 0.429611 0.912822 -0.035646 0.082 Uiso 1 1 calc R U .
H34 H 0.292783 0.881409 -0.056037 0.082 Uiso 1 1 calc R U .
C15 C 0.4040(4) 0.8170(2) 0.0139(2) 0.0927(14) Uani 1 1 d . U .
H36 H 0.484562 0.806149 -0.010356 0.111 Uiso 1 1 calc R U .
H37 H 0.342866 0.780581 -0.004459 0.111 Uiso 1 1 calc R U .
C16 C 0.4182(5) 0.8187(2) 0.1049(2) 0.0882(13) Uani 1 1 d . U .
H38 H 0.505587 0.808897 0.123513 0.106 Uiso 1 1 calc R U .
H39 H 0.364097 0.783018 0.129411 0.106 Uiso 1 1 calc R U .
C17 C 0.3823(3) 0.88928(17) 0.13105(17) 0.0563(8) Uani 1 1 d . U .
H41 H 0.327201 0.886792 0.178505 0.068 Uiso 1 1 calc R U .
H40 H 0.456737 0.917411 0.147982 0.068 Uiso 1 1 calc R U .
C18 C -0.0409(14) 0.9671(7) 0.4366(8) 0.094(3) Uani 0.5 1 d D U P
H42 H 0.021074 0.931531 0.421332 0.113 Uiso 0.5 1 calc R U P
H43 H -0.118888 0.958188 0.402873 0.113 Uiso 0.5 1 calc R U P
C19 C -0.0643(15) 0.9606(7) 0.5249(8) 0.097(3) Uani 0.5 1 d D U P
H44 H -0.154395 0.964561 0.533841 0.117 Uiso 0.5 1 calc R U P
H45 H -0.034089 0.914793 0.546952 0.117 Uiso 0.5 1 calc R U P
C20 C 0.0036(13) 1.0178(7) 0.5656(8) 0.089(3) Uani 0.5 1 d D U P
H46 H 0.071028 0.999643 0.603941 0.107 Uiso 0.5 1 calc R U P
H47 H -0.052666 1.047328 0.597765 0.107 Uiso 0.5 1 calc R U P
C21 C 0.0550(13) 1.0582(7) 0.4976(6) 0.083(3) Uani 0.5 1 d D U P
H48 H 0.036241 1.108682 0.505055 0.099 Uiso 0.5 1 calc R U P
H49 H 0.146595 1.052658 0.499573 0.099 Uiso 0.5 1 calc R U P
B1 B -0.2224(2) 0.72248(13) -0.03506(14) 0.0233(5) Uani 1 1 d . . .
H2 H -0.312904 0.750520 -0.028432 0.028 Uiso 1 1 calc R U .
B2 B -0.1177(2) 0.74622(13) -0.11042(14) 0.0253(5) Uani 1 1 d . . .
H3 H -0.138620 0.790291 -0.155137 0.030 Uiso 1 1 calc R U .
B3 B -0.2062(2) 0.63035(13) -0.01665(15) 0.0275(5) Uani 1 1 d . . .
H4 H -0.286209 0.597268 0.002105 0.033 Uiso 1 1 calc R U .
B4 B -0.1975(2) 0.66457(15) -0.11862(15) 0.0303(6) Uani 1 1 d . . .
H5 H -0.271673 0.653981 -0.168502 0.036 Uiso 1 1 calc R U .
B5 B 0.0248(2) 0.69763(13) 0.03215(14) 0.0228(5) Uani 1 1 d . . .
H6 H 0.096821 0.709378 0.083058 0.027 Uiso 1 1 calc R U .
B6 B 0.0341(2) 0.73093(14) -0.06936(14) 0.0256(5) Uani 1 1 d . . .
H7 H 0.113818 0.764748 -0.086882 0.031 Uiso 1 1 calc R U .
B7 B -0.0528(2) 0.61476(13) 0.02463(14) 0.0265(5) Uani 1 1 d . . .
H8 H -0.031865 0.571422 0.070374 0.032 Uiso 1 1 calc R U .
B8 B -0.0913(3) 0.59815(14) -0.08164(15) 0.0318(6) Uani 1 1 d . . .
H9 H -0.095031 0.543481 -0.107371 0.038 Uiso 1 1 calc R U .
B9 B -0.0373(3) 0.66972(14) -0.14041(15) 0.0297(5) Uani 1 1 d . . .
H10 H -0.005180 0.662399 -0.205127 0.036 Uiso 1 1 calc R U .
B10 B 0.0525(2) 0.63927(14) -0.05100(15) 0.0293(5) Uani 1 1 d . . .
H11 H 0.144029 0.612016 -0.056135 0.035 Uiso 1 1 calc R U .
N1 N -0.16942(16) 0.77221(9) 0.15653(10) 0.0206(3) Uani 1 1 d . . .
N2 N -0.20313(18) 0.64837(9) 0.17308(11) 0.0274(4) Uani 1 1 d . . .
H1 H -0.171596 0.610025 0.151997 0.033 Uiso 1 1 calc R U .
O1 O 0.24403(14) 1.03895(9) 0.16948(9) 0.0294(3) Uani 1 1 d . . .
O2 O 0.31753(15) 0.91983(9) 0.05882(9) 0.0359(4) Uani 1 1 d . . .
O3 O 0.0042(7) 1.0354(4) 0.4186(3) 0.0928(17) Uani 0.5 1 d D U P
CL1 Cl 0.02630(4) 0.92508(3) -0.05507(3) 0.02158(11) Uani 1 1 d . . .
CL2 Cl 0.06287(5) 0.90275(3) 0.15890(3) 0.03371(14) Uani 1 1 d . . .
CL3 Cl -0.26455(5) 0.93227(3) 0.03629(3) 0.02621(12) Uani 1 1 d . . .
MN1 Mn -0.09673(3) 0.85151(2) 0.06893(2) 0.02064(8) Uani 1 1 d . . .
MN2 Mn 0.15429(3) 0.98821(2) 0.06077(2) 0.02005(8) Uani 1 1 d . . .

loop_
_atom_site_aniso_label
_atom_site_aniso_U_11
_atom_site_aniso_U_22
_atom_site_aniso_U_33
_atom_site_aniso_U_23
_atom_site_aniso_U_13
_atom_site_aniso_U_12
C1 0.0242(10) 0.0160(9) 0.0169(9) 0.0007(7) 0.0006(7) -0.0011(8)
C2 0.0217(10) 0.0206(10) 0.0163(9) 0.0034(7) 0.0013(7) -0.0031(8)
C3 0.0225(10) 0.0170(10) 0.0180(9) 0.0020(7) 0.0021(7) -0.0012(8)
C4 0.0382(12) 0.0200(10) 0.0180(10) -0.0019(8) 0.0071(8) -0.0066(9)
C5 0.0548(15) 0.0331(13) 0.0179(10) 0.0012(9) -0.0033(10) -0.0056(11)
C6 0.0447(14) 0.0217(11) 0.0276(11) -0.0042(8) 0.0124(9) -0.0027(10)
C7 0.0348(12) 0.0200(11) 0.0191(9) 0.0018(8) 0.0072(8) -0.0053(9)
C8 0.0576(16) 0.0208(11) 0.0299(12) 0.0063(9) 0.0137(11) -0.0042(11)
C9 0.0366(13) 0.0358(13) 0.0377(13) -0.0013(10) 0.0052(10) -0.0062(11)
C10 0.0321(12) 0.0440(14) 0.0226(11) -0.0046(9) 0.0013(9) -0.0049(11)
C11 0.0556(16) 0.0539(17) 0.0312(13) -0.0118(12) -0.0047(11) -0.0151(14)
C12 0.0618(19) 0.107(3) 0.0376(15) -0.0085(16) -0.0044(13) -0.048(2)
C13 0.0378(14) 0.0612(18) 0.0375(13) -0.0025(12) -0.0035(11) -0.0261(13)
C14 0.063(2) 0.110(3) 0.0319(14) -0.0018(16) 0.0061(13) 0.048(2)
C15 0.111(3) 0.090(3) 0.073(2) -0.037(2) -0.031(2) 0.057(2)
C16 0.140(3) 0.056(2) 0.064(2) -0.0028(17) -0.030(2) 0.041(2)
C17 0.0677(19) 0.066(2) 0.0336(14) 0.0031(13) -0.0150(13) 0.0349(16)
C18 0.097(7) 0.104(6) 0.078(6) 0.016(5) -0.023(5) 0.007(5)
C19 0.084(6) 0.114(7) 0.093(7) 0.045(5) -0.005(5) 0.019(5)
C20 0.084(6) 0.107(6) 0.075(5) 0.055(5) -0.004(4) 0.035(5)
C21 0.066(5) 0.116(6) 0.065(5) 0.005(5) 0.005(4) -0.004(5)
B1 0.0204(11) 0.0281(13) 0.0211(11) 0.0004(9) -0.0017(9) 0.0001(10)
B2 0.0289(12) 0.0312(13) 0.0156(11) 0.0022(9) -0.0001(9) 0.0024(11)
B3 0.0331(13) 0.0231(12) 0.0261(12) -0.0062(9) -0.0001(10) -0.0064(11)
B4 0.0311(13) 0.0378(15) 0.0216(11) -0.0068(10) -0.0029(10) -0.0020(11)
B5 0.0205(11) 0.0291(12) 0.0188(11) 0.0021(9) 0.0001(8) 0.0016(10)
B6 0.0248(12) 0.0341(14) 0.0183(11) 0.0003(9) 0.0037(9) 0.0002(11)
B7 0.0366(14) 0.0207(12) 0.0225(11) -0.0015(9) 0.0034(10) 0.0063(10)
B8 0.0438(15) 0.0269(13) 0.0246(12) -0.0068(10) 0.0009(11) 0.0007(12)
B9 0.0345(14) 0.0356(14) 0.0188(11) -0.0036(10) 0.0008(10) 0.0062(11)
B10 0.0307(13) 0.0346(14) 0.0227(11) -0.0006(10) 0.0033(9) 0.0113(11)
N1 0.0265(9) 0.0189(8) 0.0166(8) -0.0005(6) 0.0037(6) -0.0022(7)
N2 0.0425(11) 0.0163(8) 0.0246(9) 0.0013(7) 0.0143(8) -0.0020(8)
O1 0.0259(8) 0.0403(9) 0.0217(7) -0.0018(6) -0.0016(6) -0.0124(7)
O2 0.0380(9) 0.0459(10) 0.0233(8) 0.0072(7) -0.0010(6) 0.0186(8)
O3 0.119(4) 0.102(4) 0.056(3) 0.018(3) -0.004(3) 0.001(4)
CL1 0.0244(2) 0.0227(2) 0.0177(2) -0.00086(17) 0.00171(17) -0.00150(19)
CL2 0.0405(3) 0.0390(3) 0.0208(2) 0.0099(2) -0.0073(2) -0.0203(3)
CL3 0.0240(2) 0.0283(3) 0.0266(2) 0.0084(2) 0.00414(19) -0.0006(2)
MN1 0.02667(17) 0.01640(15) 0.01872(15) 0.00141(11) -0.00001(11) -0.00378(13)
MN2 0.02015(15) 0.02207(16) 0.01765(15) 0.00368(11) -0.00169(11) -0.00305(13)

loop_
_atom_type_symbol
_atom_type_description
_atom_type_scat_dispersion_real
_atom_type_scat_dispersion_imag
_atom_type_scat_source
C C 0.0033 0.0016 'International Tables Vol C Tables 4.2.6.8 and 6.1.1.4'
H H 0.0000 0.0000 'International Tables Vol C Tables 4.2.6.8 and 6.1.1.4'
B B 0.0013 0.0007 'International Tables Vol C Tables 4.2.6.8 and 6.1.1.4'
N N 0.0061 0.0033 'International Tables Vol C Tables 4.2.6.8 and 6.1.1.4'
O O 0.0106 0.0060 'International Tables Vol C Tables 4.2.6.8 and 6.1.1.4'
Cl Cl 0.1484 0.1585 'International Tables Vol C Tables 4.2.6.8 and 6.1.1.4'
Mn Mn 0.3368 0.7283 'International Tables Vol C Tables 4.2.6.8 and 6.1.1.4'

loop_
_geom_angle_atom_site_label_1
_geom_angle_atom_site_label_2
_geom_angle_atom_site_label_3
_geom_angle
_geom_angle_site_symmetry_1
_geom_angle_site_symmetry_3
C3 C1 C2 115.37(15) . .
C3 C1 B5 116.27(16) . .
C2 C1 B5 61.79(13) . .
C3 C1 B1 115.85(16) . .
C2 C1 B1 61.92(12) . .
B5 C1 B1 114.65(15) . .
C3 C1 B3 121.24(17) . .
C2 C1 B3 112.98(15) . .
B5 C1 B3 114.87(16) . .
B1 C1 B3 63.11(14) . .
C3 C1 B7 121.62(16) . .
C2 C1 B7 112.89(16) . .
B5 C1 B7 63.19(14) . .
B1 C1 B7 114.72(16) . .
B3 C1 B7 62.31(14) . .
C1 C2 B6 108.68(16) . .
C1 C2 B2 108.62(15) . .
B6 C2 B2 61.76(13) . .
C1 C2 B5 60.49(12) . .
B6 C2 B5 61.71(13) . .
B2 C2 B5 112.25(16) . .
C1 C2 B1 60.63(12) . .
B6 C2 B1 112.08(16) . .
B2 C2 B1 61.44(13) . .
B5 C2 B1 112.47(16) . .
C1 C2 MN1 108.32(12) . .
B6 C2 MN1 132.05(14) . .
B2 C2 MN1 129.85(14) . .
B5 C2 MN1 115.03(12) . .
B1 C2 MN1 112.20(13) . .
N1 C3 N2 131.46(18) . .
N1 C3 C1 117.51(17) . .
N2 C3 C1 110.99(17) . .
N1 C4 C5 109.91(18) . .
N1 C4 C6 109.60(17) . .
C5 C4 C6 111.25(19) . .
N2 C7 C9 111.37(18) . .
N2 C7 C8 106.25(18) . .
C9 C7 C8 111.7(2) . .
O1 C10 C11 105.54(19) . .
C10 C11 C12 101.5(2) . .
C13 C12 C11 103.9(2) . .
O1 C13 C12 105.9(2) . .
O2 C14 C15 107.0(3) . .
C14 C15 C16 106.7(3) . .
C15 C16 C17 107.0(3) . .
O2 C17 C16 105.2(2) . .
O3 C18 C19 110.6(9) . .
C20 C19 C18 105.5(9) . .
C19 C20 C21 105.1(8) . .
O3 C21 C20 111.1(9) . .
C1 B1 C2 57.45(11) . .
C1 B1 B2 104.14(16) . .
C2 B1 B2 58.90(12) . .
C1 B1 B4 104.66(17) . .
C2 B1 B4 106.46(16) . .
B2 B1 B4 60.65(14) . .
C1 B1 B3 58.69(13) . .
C2 B1 B3 105.82(16) . .
B2 B1 B3 107.84(17) . .
B4 B1 B3 59.70(14) . .
C2 B2 B1 59.66(12) . .
C2 B2 B6 59.07(12) . .
B1 B2 B6 108.45(16) . .
C2 B2 B9 106.50(16) . .
B1 B2 B9 108.36(18) . .
B6 B2 B9 60.53(14) . .
C2 B2 B4 106.58(16) . .
B1 B2 B4 60.05(14) . .
B6 B2 B4 108.65(18) . .
B9 B2 B4 60.14(15) . .
C1 B3 B8 104.50(18) . .
C1 B3 B4 104.24(17) . .
B8 B3 B4 60.66(15) . .
C1 B3 B7 58.96(13) . .
B8 B3 B7 59.78(14) . .
B4 B3 B7 108.41(18) . .
C1 B3 B1 58.21(12) . .
B8 B3 B1 107.97(18) . .
B4 B3 B1 59.62(14) . .
B7 B3 B1 107.92(17) . .
B1 B4 B3 60.68(14) . .
B1 B4 B2 59.30(14) . .
B3 B4 B2 107.56(16) . .
B1 B4 B9 107.49(17) . .
B3 B4 B9 107.42(18) . .
B2 B4 B9 59.80(14) . .
B1 B4 B8 107.98(17) . .
B3 B4 B8 59.62(14) . .
B2 B4 B8 107.23(18) . .
B9 B4 B8 59.63(15) . .
C1 B5 C2 57.72(12) . .
C1 B5 B6 104.33(16) . .
C2 B5 B6 58.92(13) . .
C1 B5 B10 104.68(16) . .
C2 B5 B10 106.46(15) . .
B6 B5 B10 60.55(14) . .
C1 B5 B7 58.97(13) . .
C2 B5 B7 106.22(16) . .
B6 B5 B7 107.72(16) . .
B10 B5 B7 59.43(14) . .
C2 B6 B2 59.17(12) . .
C2 B6 B5 59.37(12) . .
B2 B6 B5 108.26(17) . .
C2 B6 B9 106.37(17) . .
B2 B6 B9 60.27(14) . .
B5 B6 B9 108.41(18) . .
C2 B6 B10 106.55(17) . .
B2 B6 B10 108.59(18) . .
B5 B6 B10 60.21(14) . .
B9 B6 B10 60.27(15) . .
C1 B7 B8 104.46(17) . .
C1 B7 B10 104.20(17) . .
B8 B7 B10 60.64(15) . .
C1 B7 B3 58.73(13) . .
B8 B7 B3 59.95(14) . .
B10 B7 B3 108.46(17) . .
C1 B7 B5 57.85(13) . .
B8 B7 B5 108.06(17) . .
B10 B7 B5 59.92(14) . .
B3 B7 B5 107.50(17) . .
B7 B8 B3 60.27(14) . .
B7 B8 B9 108.03(18) . .
B3 B8 B9 107.80(18) . .
B7 B8 B10 59.70(14) . .
B3 B8 B10 107.96(17) . .
B9 B8 B10 60.33(15) . .
B7 B8 B4 108.05(17) . .
B3 B8 B4 59.71(15) . .
B9 B8 B4 60.01(15) . .
B10 B8 B4 108.23(19) . .
B8 B9 B2 108.02(18) . .
B8 B9 B6 107.78(17) . .
B2 B9 B6 59.21(14) . .
B8 B9 B4 60.36(16) . .
B2 B9 B4 60.06(15) . .
B6 B9 B4 107.54(17) . .
B8 B9 B10 60.08(15) . .
B2 B9 B10 107.46(17) . .
B6 B9 B10 59.91(14) . .
B4 B9 B10 108.31(18) . .
B7 B10 B5 60.65(13) . .
B7 B10 B6 107.66(17) . .
B5 B10 B6 59.24(13) . .
B7 B10 B8 59.66(14) . .
B5 B10 B8 107.86(17) . .
B6 B10 B8 107.30(18) . .
B7 B10 B9 107.39(18) . .
B5 B10 B9 107.28(17) . .
B6 B10 B9 59.82(14) . .
B8 B10 B9 59.58(15) . .
C3 N1 C4 121.02(17) . .
C3 N1 MN1 117.77(13) . .
C4 N1 MN1 120.72(12) . .
C3 N2 C7 132.70(18) . .
C13 O1 C10 109.26(16) . .
C13 O1 MN2 125.19(13) . .
C10 O1 MN2 125.53(13) . .
C14 O2 C17 107.4(2) . .
C14 O2 MN2 125.58(15) . .
C17 O2 MN2 125.69(15) . .
C18 O3 C21 102.6(10) . .
MN2 CL1 MN2 95.925(18) 3_575 .
MN2 CL1 MN1 87.873(17) 3_575 .
MN2 CL1 MN1 88.563(16) . .
MN1 CL2 MN2 100.25(2) . .
MN1 CL3 MN2 98.47(2) . 3_575
C2 MN1 N1 81.00(7) . .
C2 MN1 CL2 126.52(6) . .
N1 MN1 CL2 99.15(5) . .
C2 MN1 CL3 118.92(5) . .
N1 MN1 CL3 106.63(5) . .
CL2 MN1 CL3 112.20(2) . .
C2 MN1 CL1 87.29(5) . .
N1 MN1 CL1 166.76(5) . .
CL2 MN1 CL1 82.845(18) . .
CL3 MN1 CL1 84.416(18) . .
O1 MN2 O2 87.23(6) . .
O1 MN2 CL2 87.50(4) . .
O2 MN2 CL2 87.90(5) . .
O1 MN2 CL3 91.46(4) . 3_575
O2 MN2 CL3 86.87(5) . 3_575
CL2 MN2 CL3 174.70(2) . 3_575
O1 MN2 CL1 92.74(5) . 3_575
O2 MN2 CL1 175.17(5) . 3_575
CL2 MN2 CL1 96.93(2) . 3_575
CL3 MN2 CL1 88.305(19) 3_575 3_575
O1 MN2 CL1 172.75(4) . .
O2 MN2 CL1 96.49(5) . .
CL2 MN2 CL1 86.431(18) . .
CL3 MN2 CL1 94.941(19) 3_575 .
CL1 MN2 CL1 84.075(18) 3_575 .

loop_
_geom_bond_atom_site_label_1
_geom_bond_atom_site_label_2
_geom_bond_distance
_geom_bond_site_symmetry_2
C1 C3 1.528(3) .
C1 C2 1.647(3) .
C1 B5 1.695(3) .
C1 B1 1.702(3) .
C1 B3 1.711(3) .
C1 B7 1.715(3) .
C2 B6 1.708(3) .
C2 B2 1.710(3) .
C2 B5 1.716(3) .
C2 B1 1.724(3) .
C2 MN1 2.156(2) .
C3 N1 1.288(3) .
C3 N2 1.348(3) .
C4 N1 1.484(2) .
C4 C5 1.517(3) .
C4 C6 1.521(3) .
C7 N2 1.474(3) .
C7 C9 1.505(3) .
C7 C8 1.518(3) .
C10 O1 1.446(3) .
C10 C11 1.500(3) .
C11 C12 1.511(4) .
C12 C13 1.477(4) .
C13 O1 1.440(3) .
C14 O2 1.416(3) .
C14 C15 1.445(5) .
C15 C16 1.462(5) .
C16 C17 1.465(5) .
C17 O2 1.445(3) .
C18 O3 1.423(11) .
C18 C19 1.458(8) .
C19 C20 1.449(9) .
C20 C21 1.467(7) .
C21 O3 1.424(10) .
B1 B2 1.754(3) .
B1 B4 1.768(3) .
B1 B3 1.786(4) .
B2 B6 1.754(3) .
B2 B9 1.773(4) .
B2 B4 1.778(4) .
B3 B8 1.767(4) .
B3 B4 1.769(4) .
B3 B7 1.773(4) .
B4 B9 1.779(4) .
B4 B8 1.786(4) .
B5 B6 1.756(3) .
B5 B10 1.774(3) .
B5 B7 1.787(4) .
B6 B9 1.778(4) .
B6 B10 1.780(4) .
B7 B8 1.764(3) .
B7 B10 1.765(4) .
B8 B9 1.773(4) .
B8 B10 1.782(4) .
B9 B10 1.786(3) .
N1 MN1 2.2319(16) .
O1 MN2 2.1776(14) .
O2 MN2 2.1881(16) .
CL1 MN2 2.5482(6) 3_575
CL1 MN2 2.5578(5) .
CL1 MN1 2.8187(6) .
CL2 MN1 2.3954(6) .
CL2 MN2 2.5011(6) .
CL3 MN1 2.4094(6) .
CL3 MN2 2.5130(6) 3_575
MN2 CL3 2.5130(6) 3_575
MN2 CL1 2.5481(6) 3_575

loop_
_geom_torsion_atom_site_label_1
_geom_torsion_atom_site_label_2
_geom_torsion_atom_site_label_3
_geom_torsion_atom_site_label_4
_geom_torsion
_geom_torsion_site_symmetry_1
_geom_torsion_site_symmetry_4
C3 C1 C2 B6 147.54(17) . .
B5 C1 C2 B6 39.98(15) . .
B1 C1 C2 B6 -105.37(17) . .
B3 C1 C2 B6 -66.9(2) . .
B7 C1 C2 B6 1.4(2) . .
C3 C1 C2 B2 -146.87(17) . .
B5 C1 C2 B2 105.58(17) . .
B1 C1 C2 B2 -39.78(16) . .
B3 C1 C2 B2 -1.3(2) . .
B7 C1 C2 B2 67.0(2) . .
C3 C1 C2 B5 107.55(18) . .
B1 C1 C2 B5 -145.36(16) . .
B3 C1 C2 B5 -106.91(18) . .
B7 C1 C2 B5 -38.55(16) . .
C3 C1 C2 B1 -107.09(19) . .
B5 C1 C2 B1 145.36(16) . .
B3 C1 C2 B1 38.45(16) . .
B7 C1 C2 B1 106.81(17) . .
C3 C1 C2 MN1 -1.40(19) . .
B5 C1 C2 MN1 -108.95(14) . .
B1 C1 C2 MN1 105.69(14) . .
B3 C1 C2 MN1 144.14(14) . .
B7 C1 C2 MN1 -147.50(13) . .
C2 C1 C3 N1 2.4(3) . .
B5 C1 C3 N1 71.9(2) . .
B1 C1 C3 N1 -67.2(2) . .
B3 C1 C3 N1 -140.1(2) . .
B7 C1 C3 N1 145.25(19) . .
C2 C1 C3 N2 -175.59(16) . .
B5 C1 C3 N2 -106.0(2) . .
B1 C1 C3 N2 114.8(2) . .
B3 C1 C3 N2 41.9(3) . .
B7 C1 C3 N2 -32.7(3) . .
O1 C10 C11 C12 -31.7(3) . .
C10 C11 C12 C13 37.1(3) . .
C11 C12 C13 O1 -29.1(4) . .
O2 C14 C15 C16 -15.8(5) . .
C14 C15 C16 C17 0.2(6) . .
C15 C16 C17 O2 15.0(5) . .
O3 C18 C19 C20 -17.7(19) . .
O3 C18 C19 C18 -22.3(10) . 3_576
C18 C19 C20 C21 4.5(19) . .
C18 C19 C20 C21 34(5) 3_576 .
C18 C19 C20 C21 -45(4) . 3_576
C18 C19 C20 C21 -16(7) 3_576 3_576
C19 C20 C21 O3 10.0(18) . .
C21 C20 C21 O3 18.6(9) 3_576 .
C19 C20 C21 C20 -8.6(11) . 3_576
C21 C20 C21 C20 0.000(1) 3_576 3_576
C3 C1 B1 C2 106.33(18) . .
B5 C1 B1 C2 -33.45(16) . .
B3 C1 B1 C2 -140.07(17) . .
B7 C1 B1 C2 -103.87(18) . .
C3 C1 B1 B2 143.89(17) . .
C2 C1 B1 B2 37.56(15) . .
B5 C1 B1 B2 4.1(2) . .
B3 C1 B1 B2 -102.51(18) . .
B7 C1 B1 B2 -66.3(2) . .
C3 C1 B1 B4 -153.28(17) . .
C2 C1 B1 B4 100.39(17) . .
B5 C1 B1 B4 66.9(2) . .
B3 C1 B1 B4 -39.67(16) . .
B7 C1 B1 B4 -3.5(2) . .
C3 C1 B1 B3 -113.61(19) . .
C2 C1 B1 B3 140.07(17) . .
B5 C1 B1 B3 106.62(19) . .
B7 C1 B1 B3 36.20(17) . .
B6 C2 B1 C1 99.68(17) . .
B2 C2 B1 C1 136.34(17) . .
B5 C2 B1 C1 32.37(15) . .
MN1 C2 B1 C1 -99.19(13) . .
C1 C2 B1 B2 -136.34(17) . .
B6 C2 B1 B2 -36.66(17) . .
B5 C2 B1 B2 -103.97(18) . .
MN1 C2 B1 B2 124.46(15) . .
C1 C2 B1 B4 -97.16(18) . .
B6 C2 B1 B4 2.5(2) . .
B2 C2 B1 B4 39.19(16) . .
B5 C2 B1 B4 -64.8(2) . .
MN1 C2 B1 B4 163.65(13) . .
C1 C2 B1 B3 -34.75(14) . .
B6 C2 B1 B3 64.9(2) . .
B2 C2 B1 B3 101.59(18) . .
B5 C2 B1 B3 -2.4(2) . .
MN1 C2 B1 B3 -133.94(14) . .
C1 C2 B2 B1 39.41(16) . .
B6 C2 B2 B1 141.10(18) . .
B5 C2 B2 B1 104.33(18) . .
MN1 C2 B2 B1 -96.09(18) . .
C1 C2 B2 B6 -101.69(17) . .
B5 C2 B2 B6 -36.77(17) . .
B1 C2 B2 B6 -141.10(18) . .
MN1 C2 B2 B6 122.81(19) . .
C1 C2 B2 B9 -62.6(2) . .
B6 C2 B2 B9 39.13(17) . .
B5 C2 B2 B9 2.4(2) . .
B1 C2 B2 B9 -101.97(19) . .
MN1 C2 B2 B9 161.95(15) . .
C1 C2 B2 B4 0.5(2) . .
B6 C2 B2 B4 102.16(19) . .
B5 C2 B2 B4 65.4(2) . .
B1 C2 B2 B4 -38.94(16) . .
MN1 C2 B2 B4 -135.03(16) . .
C1 B1 B2 C2 -36.88(14) . .
B4 B1 B2 C2 -135.96(17) . .
B3 B1 B2 C2 -98.07(17) . .
C1 B1 B2 B6 -2.3(2) . .
C2 B1 B2 B6 34.60(16) . .
B4 B1 B2 B6 -101.35(19) . .
B3 B1 B2 B6 -63.5(2) . .
C1 B1 B2 B9 61.9(2) . .
C2 B1 B2 B9 98.77(17) . .
B4 B1 B2 B9 -37.19(16) . .
B3 B1 B2 B9 0.7(2) . .
C1 B1 B2 B4 99.08(18) . .
C2 B1 B2 B4 135.96(17) . .
B3 B1 B2 B4 37.89(16) . .
C3 C1 B3 B8 -152.30(18) . .
C2 C1 B3 B8 64.4(2) . .
B5 C1 B3 B8 -3.9(2) . .
B1 C1 B3 B8 102.39(18) . .
B7 C1 B3 B8 -40.32(16) . .
C3 C1 B3 B4 144.86(18) . .
C2 C1 B3 B4 1.6(2) . .
B5 C1 B3 B4 -66.7(2) . .
B1 C1 B3 B4 39.55(16) . .
B7 C1 B3 B4 -103.16(19) . .
C3 C1 B3 B7 -112.0(2) . .
C2 C1 B3 B7 104.74(18) . .
B5 C1 B3 B7 36.42(17) . .
B1 C1 B3 B7 142.71(17) . .
C3 C1 B3 B1 105.3(2) . .
C2 C1 B3 B1 -37.96(16) . .
B5 C1 B3 B1 -106.29(18) . .
B7 C1 B3 B1 -142.71(17) . .
C2 B1 B3 C1 34.22(14) . .
B2 B1 B3 C1 96.00(17) . .
B4 B1 B3 C1 134.33(18) . .
C1 B1 B3 B8 -96.24(18) . .
C2 B1 B3 B8 -62.0(2) . .
B2 B1 B3 B8 -0.2(2) . .
B4 B1 B3 B8 38.09(17) . .
C1 B1 B3 B4 -134.33(18) . .
C2 B1 B3 B4 -100.11(17) . .
B2 B1 B3 B4 -38.32(16) . .
C1 B1 B3 B7 -33.07(15) . .
C2 B1 B3 B7 1.2(2) . .
B2 B1 B3 B7 62.9(2) . .
B4 B1 B3 B7 101.26(19) . .
C1 B1 B4 B3 39.18(16) . .
C2 B1 B4 B3 99.01(17) . .
B2 B1 B4 B3 137.38(18) . .
C1 B1 B4 B2 -98.20(17) . .
C2 B1 B4 B2 -38.37(15) . .
B3 B1 B4 B2 -137.38(18) . .
C1 B1 B4 B9 -61.4(2) . .
C2 B1 B4 B9 -1.5(2) . .
B2 B1 B4 B9 36.83(16) . .
B3 B1 B4 B9 -100.55(19) . .
C1 B1 B4 B8 1.6(2) . .
C2 B1 B4 B8 61.4(2) . .
B2 B1 B4 B8 99.75(19) . .
B3 B1 B4 B8 -37.62(17) . .
C1 B3 B4 B1 -38.85(15) . .
B8 B3 B4 B1 -137.70(18) . .
B7 B3 B4 B1 -100.41(18) . .
C1 B3 B4 B2 -1.2(2) . .
B8 B3 B4 B2 -100.06(19) . .
B7 B3 B4 B2 -62.8(2) . .
B1 B3 B4 B2 37.64(16) . .
C1 B3 B4 B9 61.8(2) . .
B8 B3 B4 B9 -37.04(17) . .
B7 B3 B4 B9 0.2(2) . .
B1 B3 B4 B9 100.66(19) . .
C1 B3 B4 B8 98.85(19) . .
B7 B3 B4 B8 37.28(17) . .
B1 B3 B4 B8 137.70(18) . .
C2 B2 B4 B1 38.76(15) . .
B6 B2 B4 B1 101.02(17) . .
B9 B2 B4 B1 138.59(17) . .
C2 B2 B4 B3 0.5(2) . .
B1 B2 B4 B3 -38.26(17) . .
B6 B2 B4 B3 62.8(2) . .
B9 B2 B4 B3 100.32(19) . .
C2 B2 B4 B9 -99.83(17) . .
B1 B2 B4 B9 -138.59(17) . .
B6 B2 B4 B9 -37.57(16) . .
C2 B2 B4 B8 -62.3(2) . .
B1 B2 B4 B8 -101.05(18) . .
B6 B2 B4 B8 0.0(2) . .
B9 B2 B4 B8 37.53(16) . .
C3 C1 B5 C2 -106.10(18) . .
B1 C1 B5 C2 33.49(16) . .
B3 C1 B5 C2 103.87(18) . .
B7 C1 B5 C2 139.96(16) . .
C3 C1 B5 B6 -143.77(17) . .
C2 C1 B5 B6 -37.67(15) . .
B1 C1 B5 B6 -4.2(2) . .
B3 C1 B5 B6 66.2(2) . .
B7 C1 B5 B6 102.30(18) . .
C3 C1 B5 B10 153.47(17) . .
C2 C1 B5 B10 -100.43(16) . .
B1 C1 B5 B10 -66.9(2) . .
B3 C1 B5 B10 3.4(2) . .
B7 C1 B5 B10 39.54(15) . .
C3 C1 B5 B7 113.93(19) . .
C2 C1 B5 B7 -139.96(16) . .
B1 C1 B5 B7 -106.47(18) . .
B3 C1 B5 B7 -36.09(16) . .
B6 C2 B5 C1 -136.27(17) . .
B2 C2 B5 C1 -99.48(17) . .
B1 C2 B5 C1 -32.42(15) . .
MN1 C2 B5 C1 97.71(14) . .
C1 C2 B5 B6 136.27(17) . .
B2 C2 B5 B6 36.79(17) . .
B1 C2 B5 B6 103.85(18) . .
MN1 C2 B5 B6 -126.02(16) . .
C1 C2 B5 B10 97.23(17) . .
B6 C2 B5 B10 -39.03(16) . .
B2 C2 B5 B10 -2.2(2) . .
B1 C2 B5 B10 64.8(2) . .
MN1 C2 B5 B10 -165.05(13) . .
C1 C2 B5 B7 35.03(14) . .
B6 C2 B5 B7 -101.23(17) . .
B2 C2 B5 B7 -64.4(2) . .
B1 C2 B5 B7 2.6(2) . .
MN1 C2 B5 B7 132.75(13) . .
C1 C2 B6 B2 101.59(17) . .
B5 C2 B6 B2 141.02(18) . .
B1 C2 B6 B2 36.53(17) . .
MN1 C2 B6 B2 -119.68(19) . .
C1 C2 B6 B5 -39.42(15) . .
B2 C2 B6 B5 -141.02(18) . .
B1 C2 B6 B5 -104.49(18) . .
MN1 C2 B6 B5 99.30(19) . .
C1 C2 B6 B9 62.61(19) . .
B2 C2 B6 B9 -38.98(16) . .
B5 C2 B6 B9 102.04(19) . .
B1 C2 B6 B9 -2.5(2) . .
MN1 C2 B6 B9 -158.66(15) . .
C1 C2 B6 B10 -0.5(2) . .
B2 C2 B6 B10 -102.12(18) . .
B5 C2 B6 B10 38.90(16) . .
B1 C2 B6 B10 -65.6(2) . .
MN1 C2 B6 B10 138.20(16) . .
B1 B2 B6 C2 -34.85(16) . .
B9 B2 B6 C2 -135.97(18) . .
B4 B2 B6 C2 -98.56(17) . .
C2 B2 B6 B5 34.75(16) . .
B1 B2 B6 B5 -0.1(2) . .
B9 B2 B6 B5 -101.2(2) . .
B4 B2 B6 B5 -63.8(2) . .
C2 B2 B6 B9 135.97(18) . .
B1 B2 B6 B9 101.12(19) . .
B4 B2 B6 B9 37.40(16) . .
C2 B2 B6 B10 98.58(17) . .
B1 B2 B6 B10 63.7(2) . .
B9 B2 B6 B10 -37.38(16) . .
B4 B2 B6 B10 0.0(2) . .
C1 B5 B6 C2 37.10(14) . .
B10 B5 B6 C2 136.08(17) . .
B7 B5 B6 C2 98.62(17) . .
C1 B5 B6 B2 2.4(2) . .
C2 B5 B6 B2 -34.67(16) . .
B10 B5 B6 B2 101.42(19) . .
B7 B5 B6 B2 63.9(2) . .
C1 B5 B6 B9 -61.4(2) . .
C2 B5 B6 B9 -98.52(18) . .
B10 B5 B6 B9 37.56(17) . .
B7 B5 B6 B9 0.1(2) . .
C1 B5 B6 B10 -98.98(18) . .
C2 B5 B6 B10 -136.08(17) . .
B7 B5 B6 B10 -37.47(16) . .
C3 C1 B7 B8 151.78(18) . .
C2 C1 B7 B8 -64.5(2) . .
B5 C1 B7 B8 -102.48(18) . .
B1 C1 B7 B8 3.9(2) . .
B3 C1 B7 B8 40.39(17) . .
C3 C1 B7 B10 -145.41(18) . .
C2 C1 B7 B10 -1.7(2) . .
B5 C1 B7 B10 -39.67(15) . .
B1 C1 B7 B10 66.7(2) . .
B3 C1 B7 B10 103.20(18) . .
C3 C1 B7 B3 111.4(2) . .
C2 C1 B7 B3 -104.90(17) . .
B5 C1 B7 B3 -142.87(16) . .
B1 C1 B7 B3 -36.50(17) . .
C3 C1 B7 B5 -105.7(2) . .
C2 C1 B7 B5 37.97(15) . .
B1 C1 B7 B5 106.37(18) . .
B3 C1 B7 B5 142.87(16) . .
B8 B3 B7 C1 133.54(18) . .
B4 B3 B7 C1 95.86(18) . .
B1 B3 B7 C1 32.77(15) . .
C1 B3 B7 B8 -133.54(18) . .
B4 B3 B7 B8 -37.67(17) . .
B1 B3 B7 B8 -100.77(19) . .
C1 B3 B7 B10 -95.73(18) . .
B8 B3 B7 B10 37.80(17) . .
B4 B3 B7 B10 0.1(2) . .
B1 B3 B7 B10 -63.0(2) . .
C1 B3 B7 B5 -32.40(14) . .
B8 B3 B7 B5 101.14(18) . .
B4 B3 B7 B5 63.5(2) . .
B1 B3 B7 B5 0.4(2) . .
C2 B5 B7 C1 -34.50(14) . .
B6 B5 B7 C1 -96.37(17) . .
B10 B5 B7 C1 -134.34(17) . .
C1 B5 B7 B8 96.04(18) . .
C2 B5 B7 B8 61.5(2) . .
B6 B5 B7 B8 -0.3(2) . .
B10 B5 B7 B8 -38.30(17) . .
C1 B5 B7 B10 134.34(17) . .
C2 B5 B7 B10 99.84(17) . .
B6 B5 B7 B10 37.97(16) . .
C1 B5 B7 B3 32.75(15) . .
C2 B5 B7 B3 -1.8(2) . .
B6 B5 B7 B3 -63.6(2) . .
B10 B5 B7 B3 -101.59(18) . .
C1 B7 B8 B3 -39.78(16) . .
B10 B7 B8 B3 -138.16(19) . .
B5 B7 B8 B3 -100.18(18) . .
C1 B7 B8 B9 60.8(2) . .
B10 B7 B8 B9 -37.53(18) . .
B3 B7 B8 B9 100.6(2) . .
B5 B7 B8 B9 0.4(2) . .
C1 B7 B8 B10 98.37(18) . .
B3 B7 B8 B10 138.16(19) . .
B5 B7 B8 B10 37.98(16) . .
C1 B7 B8 B4 -2.6(2) . .
B10 B7 B8 B4 -101.0(2) . .
B3 B7 B8 B4 37.16(17) . .
B5 B7 B8 B4 -63.0(2) . .
C1 B3 B8 B7 39.91(16) . .
B4 B3 B8 B7 138.31(18) . .
B1 B3 B8 B7 100.68(18) . .
C1 B3 B8 B9 -61.1(2) . .
B4 B3 B8 B9 37.30(17) . .
B7 B3 B8 B9 -101.01(19) . .
B1 B3 B8 B9 -0.3(2) . .
C1 B3 B8 B10 2.6(2) . .
B4 B3 B8 B10 101.0(2) . .
B7 B3 B8 B10 -37.26(17) . .
B1 B3 B8 B10 63.4(2) . .
C1 B3 B8 B4 -98.40(18) . .
B7 B3 B8 B4 -138.31(18) . .
B1 B3 B8 B4 -37.62(16) . .
B1 B4 B8 B7 0.7(2) . .
B3 B4 B8 B7 -37.41(17) . .
B2 B4 B8 B7 63.2(2) . .
B9 B4 B8 B7 100.8(2) . .
B1 B4 B8 B3 38.10(17) . .
B2 B4 B8 B3 100.62(18) . .
B9 B4 B8 B3 138.23(18) . .
B1 B4 B8 B9 -100.14(19) . .
B3 B4 B8 B9 -138.23(18) . .
B2 B4 B8 B9 -37.61(16) . .
B1 B4 B8 B10 -62.5(2) . .
B3 B4 B8 B10 -100.58(18) . .
B2 B4 B8 B10 0.0(2) . .
B9 B4 B8 B10 37.65(16) . .
B7 B8 B9 B2 -62.9(2) . .
B3 B8 B9 B2 0.8(2) . .
B10 B8 B9 B2 -100.18(19) . .
B4 B8 B9 B2 37.92(16) . .
B7 B8 B9 B6 -0.4(2) . .
B3 B8 B9 B6 63.3(2) . .
B10 B8 B9 B6 -37.64(17) . .
B4 B8 B9 B6 100.47(19) . .
B7 B8 B9 B4 -100.86(19) . .
B3 B8 B9 B4 -37.17(16) . .
B10 B8 B9 B4 -138.11(18) . .
B7 B8 B9 B10 37.25(17) . .
B3 B8 B9 B10 100.94(19) . .
B4 B8 B9 B10 138.11(18) . .
C2 B2 B9 B8 61.9(2) . .
B1 B2 B9 B8 -0.9(2) . .
B6 B2 B9 B8 100.36(18) . .
B4 B2 B9 B8 -38.06(17) . .
C2 B2 B9 B6 -38.45(15) . .
B1 B2 B9 B6 -101.27(18) . .
B4 B2 B9 B6 -138.42(17) . .
C2 B2 B9 B4 99.97(17) . .
B1 B2 B9 B4 37.15(16) . .
B6 B2 B9 B4 138.42(17) . .
C2 B2 B9 B10 -1.5(2) . .
B1 B2 B9 B10 -64.3(2) . .
B6 B2 B9 B10 36.95(17) . .
B4 B2 B9 B10 -101.5(2) . .
C2 B6 B9 B8 -62.3(2) . .
B2 B6 B9 B8 -100.78(19) . .
B5 B6 B9 B8 0.2(2) . .
B10 B6 B9 B8 37.72(17) . .
C2 B6 B9 B2 38.47(15) . .
B5 B6 B9 B2 100.96(18) . .
B10 B6 B9 B2 138.49(18) . .
C2 B6 B9 B4 1.4(2) . .
B2 B6 B9 B4 -37.09(17) . .
B5 B6 B9 B4 63.9(2) . .
B10 B6 B9 B4 101.40(19) . .
C2 B6 B9 B10 -100.03(18) . .
B2 B6 B9 B10 -138.49(18) . .
B5 B6 B9 B10 -37.53(17) . .
B1 B4 B9 B8 100.98(19) . .
B3 B4 B9 B8 37.03(16) . .
B2 B4 B9 B8 137.59(17) . .
B1 B4 B9 B2 -36.61(16) . .
B3 B4 B9 B2 -100.55(18) . .
B8 B4 B9 B2 -137.59(17) . .
B1 B4 B9 B6 0.1(2) . .
B3 B4 B9 B6 -63.8(2) . .
B2 B4 B9 B6 36.72(16) . .
B8 B4 B9 B6 -100.87(19) . .
B1 B4 B9 B10 63.4(2) . .
B3 B4 B9 B10 -0.5(2) . .
B2 B4 B9 B10 100.02(19) . .
B8 B4 B9 B10 -37.56(17) . .
C1 B7 B10 B5 38.65(14) . .
B8 B7 B10 B5 137.46(18) . .
B3 B7 B10 B5 99.96(18) . .
C1 B7 B10 B6 1.3(2) . .
B8 B7 B10 B6 100.10(19) . .
B3 B7 B10 B6 62.6(2) . .
B5 B7 B10 B6 -37.37(16) . .
C1 B7 B10 B8 -98.81(18) . .
B3 B7 B10 B8 -37.50(17) . .
B5 B7 B10 B8 -137.46(18) . .
C1 B7 B10 B9 -61.8(2) . .
B8 B7 B10 B9 37.04(17) . .
B3 B7 B10 B9 -0.5(2) . .
B5 B7 B10 B9 -100.42(19) . .
C1 B5 B10 B7 -39.31(15) . .
C2 B5 B10 B7 -99.43(17) . .
B6 B5 B10 B7 -137.70(18) . .
C1 B5 B10 B6 98.39(17) . .
C2 B5 B10 B6 38.27(15) . .
B7 B5 B10 B6 137.70(18) . .
C1 B5 B10 B8 -1.5(2) . .
C2 B5 B10 B8 -61.6(2) . .
B6 B5 B10 B8 -99.90(19) . .
B7 B5 B10 B8 37.81(16) . .
C1 B5 B10 B9 61.3(2) . .
C2 B5 B10 B9 1.2(2) . .
B6 B5 B10 B9 -37.08(17) . .
B7 B5 B10 B9 100.6(2) . .
C2 B6 B10 B7 -0.5(2) . .
B2 B6 B10 B7 -62.9(2) . .
B5 B6 B10 B7 38.00(16) . .
B9 B6 B10 B7 -100.24(19) . .
C2 B6 B10 B5 -38.51(15) . .
B2 B6 B10 B5 -100.85(18) . .
B9 B6 B10 B5 -138.23(18) . .
C2 B6 B10 B8 62.4(2) . .
B2 B6 B10 B8 0.0(2) . .
B5 B6 B10 B8 100.86(18) . .
B9 B6 B10 B8 -37.38(16) . .
C2 B6 B10 B9 99.73(18) . .
B2 B6 B10 B9 37.38(16) . .
B5 B6 B10 B9 138.23(18) . .
B3 B8 B10 B7 37.51(17) . .
B9 B8 B10 B7 138.19(19) . .
B4 B8 B10 B7 100.68(19) . .
B7 B8 B10 B5 -38.25(16) . .
B3 B8 B10 B5 -0.7(2) . .
B9 B8 B10 B5 99.94(19) . .
B4 B8 B10 B5 62.4(2) . .
B7 B8 B10 B6 -100.71(18) . .
B3 B8 B10 B6 -63.2(2) . .
B9 B8 B10 B6 37.48(16) . .
B4 B8 B10 B6 0.0(2) . .
B7 B8 B10 B9 -138.19(19) . .
B3 B8 B10 B9 -100.7(2) . .
B4 B8 B10 B9 -37.51(17) . .
B8 B9 B10 B7 -37.08(17) . .
B2 B9 B10 B7 64.1(2) . .
B6 B9 B10 B7 100.70(19) . .
B4 B9 B10 B7 0.6(2) . .
B8 B9 B10 B5 -100.94(19) . .
B2 B9 B10 B5 0.2(2) . .
B6 B9 B10 B5 36.83(17) . .
B4 B9 B10 B5 -63.3(2) . .
B8 B9 B10 B6 -137.77(18) . .
B2 B9 B10 B6 -36.64(17) . .
B4 B9 B10 B6 -100.09(19) . .
B2 B9 B10 B8 101.1(2) . .
B6 B9 B10 B8 137.77(18) . .
B4 B9 B10 B8 37.69(17) . .
N2 C3 N1 C4 3.3(3) . .
C1 C3 N1 C4 -174.12(17) . .
N2 C3 N1 MN1 175.34(18) . .
C1 C3 N1 MN1 -2.1(2) . .
C5 C4 N1 C3 79.1(2) . .
C6 C4 N1 C3 -158.3(2) . .
C5 C4 N1 MN1 -92.62(18) . .
C6 C4 N1 MN1 29.9(2) . .
N1 C3 N2 C7 22.0(4) . .
C1 C3 N2 C7 -160.4(2) . .
C9 C7 N2 C3 64.6(3) . .
C8 C7 N2 C3 -173.6(2) . .
C12 C13 O1 C10 9.2(3) . .
C12 C13 O1 MN2 -172.5(2) . .
C11 C10 O1 C13 14.6(3) . .
C11 C10 O1 MN2 -163.58(17) . .
C15 C14 O2 C17 25.7(4) . .
C15 C14 O2 MN2 -141.8(3) . .
C16 C17 O2 C14 -25.1(4) . .
C16 C17 O2 MN2 142.3(3) . .
C19 C18 O3 C20 91(4) . 3_576
C19 C18 O3 C19 40.3(18) . 3_576
C19 C18 O3 C21 23.1(13) . .
C20 C21 O3 C20 -34.4(17) . 3_576
C20 C21 O3 C19 -88(4) . 3_576
C20 C21 O3 C19 -54(3) 3_576 3_576
C20 C21 O3 C18 -20.1(12) . .
C20 C21 O3 C18 14.3(13) 3_576 .
